data_1527249
loop_
_publ_author_name
'Clos, R.'
'Fouassier, C.'
'Devalette, M.'
'Hagenmuller, P.'

_publ_section_title
;
 Sur deux nouveaux oxydes doubles K Ce O2 et K Pr O2 a structure Na Fe O2
 alpha. Les solutions solides K1+x/3 Pr(III)1-x Pr(IV)2x/3 O2
;
_journal_name_full 'Materials Research Bulletin'
_journal_page_first 179
_journal_page_last 184
_journal_volume 5
_journal_year 1970
_chemical_formula_sum 'K O2 Pr'
_chemical_name_systematic 'K Pr O2'
_space_group_IT_number 166
_symmetry_space_group_name_Hall '-R 3 2"'
_symmetry_space_group_name_H-M 'R -3 m :H'
_cell_angle_alpha 90
_cell_angle_beta 90
_cell_angle_gamma 120
_cell_formula_units_Z 3
_cell_length_a 3.64
_cell_length_b 3.64
_cell_length_c 18.65
_cell_volume 213.999
_citation_journal_id_ASTM MRBUAC
_cod_data_source_file Clos_MRBUAC_1970_1285.cif
_cod_data_source_block K1O2Pr1
_cod_original_cell_volume 213.9993
_cod_original_formula_sum 'K1 O2 Pr1'
_cod_database_code 1527249

loop_
_symmetry_equiv_pos_as_xyz
x,y,z
-y,x-y,z
-x+y,-x,z
y,x,-z
-x,-x+y,-z
x-y,-y,-z
-x,-y,-z
y,-x+y,-z
x-y,x,-z
-y,-x,z
x,x-y,z
-x+y,y,z
x+2/3,y+1/3,z+1/3
-y+2/3,x-y+1/3,z+1/3
-x+y+2/3,-x+1/3,z+1/3
y+2/3,x+1/3,-z+1/3
-x+2/3,-x+y+1/3,-z+1/3
x-y+2/3,-y+1/3,-z+1/3
-x+2/3,-y+1/3,-z+1/3
y+2/3,-x+y+1/3,-z+1/3
x-y+2/3,x+1/3,-z+1/3
-y+2/3,-x+1/3,z+1/3
x+2/3,x-y+1/3,z+1/3
-x+y+2/3,y+1/3,z+1/3
x+1/3,y+2/3,z+2/3
-y+1/3,x-y+2/3,z+2/3
-x+y+1/3,-x+2/3,z+2/3
y+1/3,x+2/3,-z+2/3
-x+1/3,-x+y+2/3,-z+2/3
x-y+1/3,-y+2/3,-z+2/3
-x+1/3,-y+2/3,-z+2/3
y+1/3,-x+y+2/3,-z+2/3
x-y+1/3,x+2/3,-z+2/3
-y+1/3,-x+2/3,z+2/3
x+1/3,x-y+2/3,z+2/3
-x+y+1/3,y+2/3,z+2/3

loop_
_atom_site_label
_atom_site_type_symbol
_atom_site_fract_x
_atom_site_fract_y
_atom_site_fract_z
_atom_site_occupancy
_atom_site_U_iso_or_equiv
K1 K+1 0 0 0 1 0.0
O1 O-2 0 0 0.23 1 0.0
Pr1 Pr+3 0 0 0.5 1 0.0
